data_4349279
loop_
_publ_author_name
'Ansari, Mohd Asif'
'Mandal, Abhishek'
'Paretzki, Alexa'
'Beyer, Katharina'
'Kaim, Wolfgang'
'Lahiri, Goutam Kumar'

_publ_section_title
;
 Isomeric Diruthenium Complexes of a Heterocyclic and Quinonoid Bridging
 Ligand: Valence and Spin Alternatives for the Metal/Ligand/Metal
 Arrangement.
;
_journal_issue 23
_journal_name_full 'Inorganic chemistry'
_journal_page_first 12357
_journal_page_last 12365
_journal_paper_doi 10.1021/acs.inorgchem.6b02245
_journal_volume 55
_journal_year 2016
_chemical_formula_moiety 'C38 H36 N4 O10 Ru2, C H2 Cl2'
_chemical_formula_sum 'C39 H38 Cl2 N4 O10 Ru2'
_chemical_formula_weight 995.77
_space_group_crystal_system monoclinic
_space_group_IT_number 14
_space_group_name_Hall '-P 2yn'
_space_group_name_H-M_alt 'P 1 21/n 1'
_atom_sites_solution_hydrogens geom
_audit_creation_date 2016-06-30
_audit_creation_method
;
Olex2 1.2
(compiled 2016.02.19 svn.r3266 for OlexSys, GUI svn.r5155)
;
_cell_angle_alpha 90
_cell_angle_beta 103.292(8)
_cell_angle_gamma 90
_cell_formula_units_Z 4
_cell_length_a 11.2273(8)
_cell_length_b 23.8980(16)
_cell_length_c 15.3960(12)
_cell_measurement_reflns_used 1200
_cell_measurement_temperature 150(2)
_cell_measurement_theta_max 29.1
_cell_measurement_theta_min 3.0
_cell_volume 4020.2(5)
_computing_molecular_graphics 'Olex2 (Dolomanov et al., 2009)'
_computing_publication_material 'Olex2 (Dolomanov et al., 2009)'
_computing_structure_refinement 'ShelXL (Sheldrick, 2015)'
_computing_structure_solution 'SHELXS-97 (Sheldrick, 2008)'
_diffrn_ambient_temperature 150(2)
_diffrn_measured_fraction_theta_full 0.896
_diffrn_measured_fraction_theta_max 0.999
_diffrn_measurement_device_type AFC12
_diffrn_measurement_method Rigaku
_diffrn_radiation_type MoK\a
_diffrn_radiation_wavelength 0.71073
_diffrn_reflns_av_R_equivalents 0.1039
_diffrn_reflns_av_unetI/netI 0.1147
_diffrn_reflns_Laue_measured_fraction_full 0.896
_diffrn_reflns_Laue_measured_fraction_max 0.999
_diffrn_reflns_limit_h_max 13
_diffrn_reflns_limit_h_min -13
_diffrn_reflns_limit_k_max 19
_diffrn_reflns_limit_k_min -28
_diffrn_reflns_limit_l_max 16
_diffrn_reflns_limit_l_min -18
_diffrn_reflns_number 22636
_diffrn_reflns_point_group_measured_fraction_full 0.896
_diffrn_reflns_point_group_measured_fraction_max 0.999
_diffrn_reflns_theta_full 26.000
_diffrn_reflns_theta_max 24.997
_diffrn_reflns_theta_min 1.604
_exptl_absorpt_coefficient_mu 0.946
_exptl_absorpt_process_details 'NUMABS (Rigaku, 1999)'
_exptl_crystal_density_diffrn 1.645
_exptl_crystal_density_method 'not measured'
_exptl_crystal_description prism
_exptl_crystal_F_000 2008
_refine_diff_density_max 2.392
_refine_diff_density_min -1.448
_refine_diff_density_rms 0.178
_refine_ls_extinction_method none
_refine_ls_goodness_of_fit_ref 1.037
_refine_ls_hydrogen_treatment constr
_refine_ls_matrix_type full
_refine_ls_number_parameters 522
_refine_ls_number_reflns 7076
_refine_ls_number_restraints 0
_refine_ls_restrained_S_all 1.037
_refine_ls_R_factor_all 0.1280
_refine_ls_R_factor_gt 0.0824
_refine_ls_shift/su_max 0.005
_refine_ls_shift/su_mean 0.000
_refine_ls_structure_factor_coef Fsqd
_refine_ls_weighting_details
;
 w=1/[\s^2^(Fo^2^)+(0.0683P)^2^+25.6854P]
 where P=(Fo^2^+2Fc^2^)/3
;
_refine_ls_weighting_scheme calc
_refine_ls_wR_factor_gt 0.1769
_refine_ls_wR_factor_ref 0.2105
_reflns_Friedel_coverage 0.000
_reflns_number_gt 4589
_reflns_number_total 7076
_reflns_threshold_expression 'I > 2\s(I)'
_cod_data_source_file ic6b02245_si_003.cif
_cod_data_source_block 2
_cod_database_code 4349279
_shelxl_version_number 2012-9
_shelx_space_group_comment
;
The symmetry employed for this shelxl refinement is uniquely defined
by the following loop, which should always be used as a source of
symmetry information in preference to the above space-group names.
They are only intended as comments.
;
_olex2_refinement_description
;
1. Fixed Uiso
 At 1.2 times of:
  All C(H) groups, All C(H,H) groups
 At 1.5 times of:
  All C(H,H,H) groups
2.a Secondary CH2 refined with riding coordinates:
 C39(H39A,H39B)
2.b Aromatic/amide H refined with riding coordinates:
 C5(H5), C4(H4), C6(H6), C7(H7), C15(H15), C36(H36), C16(H16), C14(H14),
 C13(H13), C26(H26), C31(H31), C21(H21)
2.c Idealised Me refined as rotating group:
 C38(H38A,H38B,H38C), C34(H34A,H34B,H34C), C28(H28A,H28B,H28C), C19(H19A,H19B,
 H19C), C24(H24A,H24B,H24C), C23(H23A,H23B,H23C), C33(H33A,H33B,H33C), C29(H29A,
 H29B,H29C)
;
_olex2_submission_special_instructions 'No special instructions were received'

loop_
_space_group_symop_operation_xyz
'x, y, z'
'-x+1/2, y+1/2, -z+1/2'
'-x, -y, -z'
'x-1/2, -y-1/2, z-1/2'

loop_
_atom_site_label
_atom_site_type_symbol
_atom_site_fract_x
_atom_site_fract_y
_atom_site_fract_z
_atom_site_U_iso_or_equiv
_atom_site_adp_type
_atom_site_occupancy
_atom_site_site_symmetry_order
_atom_site_calc_flag
_atom_site_refinement_flags_posn
Ru2 Ru 0.30704(7) 0.40843(3) 0.63264(5) 0.0336(2) Uani 1 1 d .
Ru1 Ru 0.27934(8) 0.13193(3) 0.54893(5) 0.0421(3) Uani 1 1 d .
Cl00 Cl 0.5643(4) 0.17393(19) 0.3456(3) 0.0962(12) Uani 1 1 d .
Cl1 Cl 0.4729(6) 0.2851(2) 0.3624(4) 0.156(2) Uani 1 1 d .
O2 O 0.3067(5) 0.3685(3) 0.7468(4) 0.0374(15) Uani 1 1 d .
O1 O 0.2907(6) 0.1445(3) 0.6775(4) 0.0409(16) Uani 1 1 d .
O7 O 0.3838(6) 0.4784(3) 0.6970(4) 0.0422(16) Uani 1 1 d .
O9 O 0.4763(6) 0.3763(3) 0.6473(4) 0.0441(17) Uani 1 1 d .
O8 O 0.1355(5) 0.4400(3) 0.6184(4) 0.0411(16) Uani 1 1 d .
O10 O 0.3144(6) 0.4490(3) 0.5197(4) 0.0453(17) Uani 1 1 d .
N2 N 0.2506(6) 0.3334(3) 0.5812(5) 0.0314(17) Uani 1 1 d .
N1 N 0.2454(7) 0.2155(3) 0.5454(5) 0.0371(18) Uani 1 1 d .
O6 O 0.4548(6) 0.1526(3) 0.5698(4) 0.0474(17) Uani 1 1 d .
O3 O 0.1000(6) 0.1095(3) 0.5235(5) 0.0516(19) Uani 1 1 d .
O5 O 0.3142(7) 0.0492(3) 0.5714(5) 0.056(2) Uani 1 1 d .
N4 N 0.3474(7) 0.1778(3) 0.8566(5) 0.042(2) Uani 1 1 d .
O4 O 0.2866(7) 0.1160(3) 0.4217(5) 0.0546(19) Uani 1 1 d .
N3 N 0.3655(7) 0.2950(3) 0.8926(5) 0.0391(19) Uani 1 1 d .
C2 C 0.2758(7) 0.2369(4) 0.6290(5) 0.029(2) Uani 1 1 d .
C9 C 0.2776(7) 0.2937(4) 0.6466(6) 0.031(2) Uani 1 1 d .
C3 C 0.2047(8) 0.2542(4) 0.4777(6) 0.036(2) Uani 1 1 d .
C10 C 0.3082(7) 0.3150(4) 0.7361(6) 0.033(2) Uani 1 1 d .
C8 C 0.2058(8) 0.3125(4) 0.4953(6) 0.034(2) Uani 1 1 d .
C11 C 0.3334(8) 0.2747(4) 0.8095(6) 0.038(2) Uani 1 1 d .
C1 C 0.2974(8) 0.1971(4) 0.6988(6) 0.034(2) Uani 1 1 d .
C18 C 0.3252(8) 0.2151(4) 0.7919(5) 0.030(2) Uani 1 1 d .
C5 C 0.1211(9) 0.2734(4) 0.3230(6) 0.043(2) Uani 1 1 d .
H5 H 0.0932 0.2605 0.2648 0.052 Uiso 1 1 calc R
C4 C 0.1601(9) 0.2368(5) 0.3887(6) 0.044(2) Uani 1 1 d .
H4 H 0.1577 0.1988 0.3755 0.053 Uiso 1 1 calc R
C6 C 0.1216(9) 0.3310(4) 0.3400(6) 0.040(2) Uani 1 1 d .
H6 H 0.0932 0.3559 0.2935 0.048 Uiso 1 1 calc R
C7 C 0.1637(8) 0.3504(4) 0.4245(6) 0.042(2) Uani 1 1 d .
H7 H 0.1647 0.3887 0.4357 0.051 Uiso 1 1 calc R
C35 C 0.3245(10) 0.5214(4) 0.7101(6) 0.046(3) Uani 1 1 d .
C17 C 0.3825(8) 0.1976(4) 0.9423(6) 0.039(2) Uani 1 1 d .
C37 C 0.1132(10) 0.4878(5) 0.6447(7) 0.053(3) Uani 1 1 d .
C38 C -0.0205(10) 0.5033(5) 0.6257(8) 0.063(3) Uani 1 1 d .
H38A H -0.0435 0.5213 0.5686 0.095 Uiso 1 1 calc GR
H38B H -0.0344 0.5284 0.6711 0.095 Uiso 1 1 calc GR
H38C H -0.0687 0.4701 0.6254 0.095 Uiso 1 1 calc GR
C15 C 0.4570(9) 0.1778(6) 1.0966(7) 0.052(3) Uani 1 1 d .
H15 H 0.4809 0.1522 1.1429 0.063 Uiso 1 1 calc R
C36 C 0.1968(10) 0.5286(5) 0.6848(7) 0.055(3) Uani 1 1 d .
H36 H 0.1656 0.5633 0.6958 0.066 Uiso 1 1 calc R
C27 C 0.5436(10) 0.1177(5) 0.5970(7) 0.056(3) Uani 1 1 d .
C34 C 0.4043(10) 0.5694(5) 0.7571(8) 0.063(3) Uani 1 1 d .
H34A H 0.4006 0.5705 0.8187 0.095 Uiso 1 1 calc GR
H34B H 0.3749 0.6042 0.7290 0.095 Uiso 1 1 calc GR
H34C H 0.4874 0.5636 0.7529 0.095 Uiso 1 1 calc GR
C25 C 0.4182(11) 0.0301(5) 0.5996(8) 0.064(3) Uani 1 1 d .
C16 C 0.4146(9) 0.1588(5) 1.0128(7) 0.048(3) Uani 1 1 d .
H16 H 0.4065 0.1206 1.0017 0.057 Uiso 1 1 calc R
C28 C 0.6698(10) 0.1415(6) 0.6059(8) 0.070(4) Uani 1 1 d .
H28A H 0.6800 0.1529 0.5483 0.105 Uiso 1 1 calc GR
H28B H 0.7297 0.1135 0.6299 0.105 Uiso 1 1 calc GR
H28C H 0.6804 0.1732 0.6452 0.105 Uiso 1 1 calc GR
C19 C -0.0867(10) 0.0659(5) 0.4543(8) 0.067(4) Uani 1 1 d .
H19A H -0.1031 0.0735 0.5116 0.101 Uiso 1 1 calc GR
H19B H -0.0963 0.0266 0.4417 0.101 Uiso 1 1 calc GR
H19C H -0.1429 0.0866 0.4092 0.101 Uiso 1 1 calc GR
C12 C 0.3922(8) 0.2562(5) 0.9588(6) 0.042(2) Uani 1 1 d .
C30 C 0.5278(10) 0.3732(6) 0.5819(9) 0.066(4) Uani 1 1 d .
C14 C 0.4661(9) 0.2349(5) 1.1159(7) 0.052(3) Uani 1 1 d .
H14 H 0.4948 0.2467 1.1745 0.062 Uiso 1 1 calc R
C22 C 0.2039(10) 0.0864(5) 0.3666(7) 0.055(3) Uani 1 1 d .
C24 C 0.4225(12) -0.0320(5) 0.6172(9) 0.078(4) Uani 1 1 d .
H24A H 0.3837 -0.0400 0.6653 0.117 Uiso 1 1 calc GR
H24B H 0.5062 -0.0441 0.6332 0.117 Uiso 1 1 calc GR
H24C H 0.3804 -0.0514 0.5645 0.117 Uiso 1 1 calc GR
C13 C 0.4330(9) 0.2741(5) 1.0486(6) 0.051(3) Uani 1 1 d .
H13 H 0.4375 0.3121 1.0622 0.061 Uiso 1 1 calc R
C20 C 0.0411(10) 0.0831(5) 0.4546(8) 0.058(3) Uani 1 1 d .
C26 C 0.5288(10) 0.0612(5) 0.6130(8) 0.064(3) Uani 1 1 d .
H26 H 0.6004 0.0412 0.6353 0.076 Uiso 1 1 calc R
C31 C 0.4946(11) 0.4032(6) 0.5020(9) 0.074(4) Uani 1 1 d .
H31 H 0.5448 0.3992 0.4621 0.089 Uiso 1 1 calc R
C32 C 0.3925(11) 0.4392(5) 0.4757(8) 0.057(3) Uani 1 1 d .
C21 C 0.0911(11) 0.0715(5) 0.3813(8) 0.060(3) Uani 1 1 d .
H21 H 0.0414 0.0509 0.3359 0.072 Uiso 1 1 calc R
C23 C 0.2378(12) 0.0703(6) 0.2816(8) 0.078(4) Uani 1 1 d .
H23A H 0.2927 0.0977 0.2672 0.117 Uiso 1 1 calc GR
H23B H 0.1654 0.0684 0.2343 0.117 Uiso 1 1 calc GR
H23C H 0.2772 0.0343 0.2888 0.117 Uiso 1 1 calc GR
C33 C 0.3743(13) 0.4693(6) 0.3885(8) 0.081(4) Uani 1 1 d .
H33A H 0.3238 0.4470 0.3424 0.122 Uiso 1 1 calc GR
H33B H 0.4523 0.4755 0.3745 0.122 Uiso 1 1 calc GR
H33C H 0.3352 0.5046 0.3926 0.122 Uiso 1 1 calc GR
C39 C 0.4548(15) 0.2145(6) 0.3725(12) 0.104(5) Uani 1 1 d .
H39A H 0.4519 0.2065 0.4338 0.124 Uiso 1 1 calc R
H39B H 0.3764 0.2039 0.3350 0.124 Uiso 1 1 calc R
C29 C 0.6357(14) 0.3330(8) 0.5976(11) 0.122(7) Uani 1 1 d .
H29A H 0.6842 0.3377 0.6572 0.183 Uiso 1 1 calc GR
H29B H 0.6851 0.3408 0.5556 0.183 Uiso 1 1 calc GR
H29C H 0.6062 0.2953 0.5898 0.183 Uiso 1 1 calc GR

loop_
_atom_site_aniso_label
_atom_site_aniso_U_11
_atom_site_aniso_U_22
_atom_site_aniso_U_33
_atom_site_aniso_U_23
_atom_site_aniso_U_13
_atom_site_aniso_U_12
Ru2 0.0339(4) 0.0299(4) 0.0355(4) 0.0003(3) 0.0050(3) 0.0033(3)
Ru1 0.0471(5) 0.0350(5) 0.0409(5) -0.0031(4) 0.0033(4) 0.0046(4)
Cl00 0.091(3) 0.110(3) 0.093(3) 0.029(2) 0.033(2) 0.027(2)
Cl1 0.213(6) 0.081(3) 0.180(5) -0.024(3) 0.061(5) -0.020(4)
O2 0.039(3) 0.037(4) 0.033(3) -0.001(3) 0.000(3) 0.010(3)
O1 0.041(4) 0.036(4) 0.043(4) 0.003(3) 0.004(3) 0.000(3)
O7 0.044(4) 0.034(4) 0.047(4) -0.005(3) 0.007(3) -0.004(3)
O9 0.035(4) 0.054(4) 0.044(4) 0.001(3) 0.011(3) 0.011(3)
O8 0.036(3) 0.041(4) 0.044(4) 0.003(3) 0.005(3) 0.010(3)
O10 0.050(4) 0.049(4) 0.040(4) 0.001(3) 0.017(3) -0.008(3)
N2 0.025(4) 0.036(4) 0.032(4) 0.002(3) 0.005(3) 0.004(3)
N1 0.039(4) 0.042(5) 0.030(4) 0.001(4) 0.008(3) 0.007(4)
O6 0.045(4) 0.048(4) 0.048(4) 0.002(3) 0.009(3) 0.001(3)
O3 0.051(4) 0.040(4) 0.055(4) 0.002(4) -0.005(4) -0.007(3)
O5 0.058(5) 0.044(4) 0.061(5) 0.002(4) 0.001(4) 0.001(4)
N4 0.039(4) 0.045(5) 0.040(5) 0.012(4) 0.003(4) 0.007(4)
O4 0.058(5) 0.052(5) 0.052(4) -0.014(4) 0.010(4) 0.005(4)
N3 0.038(4) 0.048(5) 0.032(4) 0.006(4) 0.009(3) 0.000(4)
C2 0.025(4) 0.033(5) 0.026(5) 0.004(4) 0.000(4) 0.010(4)
C9 0.022(4) 0.039(5) 0.032(5) -0.002(4) 0.005(4) 0.000(4)
C3 0.039(5) 0.042(6) 0.025(5) 0.002(4) 0.004(4) 0.002(4)
C10 0.020(4) 0.039(6) 0.037(5) 0.000(4) 0.002(4) 0.005(4)
C8 0.035(5) 0.033(5) 0.031(5) -0.011(4) 0.004(4) 0.004(4)
C11 0.029(5) 0.051(6) 0.028(5) -0.003(5) -0.003(4) 0.007(4)
C1 0.030(5) 0.032(5) 0.040(5) -0.002(4) 0.007(4) 0.000(4)
C18 0.032(5) 0.027(5) 0.028(5) 0.003(4) 0.002(4) 0.002(4)
C5 0.049(6) 0.054(7) 0.026(5) -0.006(5) 0.008(4) 0.003(5)
C4 0.045(6) 0.049(6) 0.036(5) -0.009(5) 0.003(4) 0.002(5)
C6 0.047(6) 0.045(6) 0.028(5) 0.008(4) 0.009(4) 0.010(5)
C7 0.039(5) 0.043(6) 0.041(6) 0.011(5) 0.001(4) 0.004(4)
C35 0.062(7) 0.039(6) 0.037(5) -0.011(5) 0.007(5) -0.008(5)
C17 0.037(5) 0.053(6) 0.029(5) 0.004(5) 0.011(4) 0.006(5)
C37 0.061(7) 0.054(7) 0.045(6) 0.004(6) 0.013(5) 0.009(6)
C38 0.058(7) 0.063(8) 0.066(8) -0.011(6) 0.008(6) 0.023(6)
C15 0.037(6) 0.086(9) 0.037(6) 0.017(6) 0.016(5) 0.011(6)
C36 0.055(7) 0.049(7) 0.055(7) -0.010(6) 0.001(6) 0.009(5)
C27 0.041(6) 0.072(8) 0.050(7) -0.009(6) -0.001(5) 0.004(6)
C34 0.063(7) 0.048(7) 0.072(8) -0.023(6) 0.001(6) 0.006(6)
C25 0.059(7) 0.057(8) 0.067(8) -0.014(6) -0.004(6) 0.004(6)
C16 0.042(6) 0.057(7) 0.043(6) 0.013(5) 0.006(5) 0.002(5)
C28 0.056(7) 0.088(10) 0.072(8) -0.007(7) 0.028(6) -0.004(7)
C19 0.055(7) 0.066(8) 0.071(8) 0.016(7) -0.006(6) -0.019(6)
C12 0.037(5) 0.056(7) 0.032(5) -0.004(5) 0.009(4) 0.003(5)
C30 0.041(6) 0.085(10) 0.070(8) -0.017(8) 0.006(6) 0.003(6)
C14 0.048(6) 0.075(9) 0.033(6) 0.000(6) 0.009(5) 0.006(6)
C22 0.046(6) 0.052(7) 0.055(7) -0.013(6) -0.014(6) 0.020(5)
C24 0.083(9) 0.036(7) 0.105(11) -0.014(7) 0.001(8) 0.014(6)
C13 0.043(6) 0.070(8) 0.041(6) -0.002(6) 0.013(5) 0.007(5)
C20 0.057(7) 0.039(6) 0.069(8) 0.006(6) -0.002(6) 0.010(5)
C26 0.052(7) 0.054(8) 0.084(9) 0.004(7) 0.014(6) 0.013(6)
C31 0.054(7) 0.112(12) 0.061(8) -0.009(8) 0.024(6) -0.007(8)
C32 0.055(7) 0.053(7) 0.060(7) -0.011(6) 0.007(6) -0.021(6)
C21 0.065(8) 0.053(7) 0.050(7) -0.012(6) -0.012(6) 0.004(6)
C23 0.076(9) 0.085(10) 0.067(8) -0.031(8) 0.005(7) 0.022(8)
C33 0.092(10) 0.095(11) 0.060(8) 0.013(8) 0.024(7) -0.030(8)
C39 0.101(11) 0.090(12) 0.143(14) 0.035(11) 0.076(11) 0.012(9)
C29 0.086(11) 0.176(19) 0.107(12) -0.033(12) 0.027(9) 0.067(12)

loop_
_atom_type_symbol
_atom_type_description
_atom_type_scat_dispersion_real
_atom_type_scat_dispersion_imag
_atom_type_scat_source
C C 0.0033 0.0016 'International Tables Vol C Tables 4.2.6.8 and 6.1.1.4'
H H 0.0000 0.0000 'International Tables Vol C Tables 4.2.6.8 and 6.1.1.4'
Cl Cl 0.1484 0.1585 'International Tables Vol C Tables 4.2.6.8 and 6.1.1.4'
N N 0.0061 0.0033 'International Tables Vol C Tables 4.2.6.8 and 6.1.1.4'
O O 0.0106 0.0060 'International Tables Vol C Tables 4.2.6.8 and 6.1.1.4'
Ru Ru -1.2594 0.8363 'International Tables Vol C Tables 4.2.6.8 and 6.1.1.4'

loop_
_geom_angle_atom_site_label_1
_geom_angle_atom_site_label_2
_geom_angle_atom_site_label_3
_geom_angle
O2 Ru2 O7 92.9(3)
O2 Ru2 O9 84.9(3)
O2 Ru2 O8 94.5(2)
O2 Ru2 O10 177.8(3)
O2 Ru2 N2 81.8(3)
O7 Ru2 O8 91.8(3)
O9 Ru2 O7 88.6(3)
O9 Ru2 O8 179.3(3)
O10 Ru2 O7 85.8(3)
O10 Ru2 O9 93.2(3)
O10 Ru2 O8 87.3(3)
N2 Ru2 O7 171.7(3)
N2 Ru2 O9 84.7(3)
N2 Ru2 O8 94.8(3)
N2 Ru2 O10 99.3(3)
O1 Ru1 N1 81.2(3)
O1 Ru1 O6 88.1(3)
O1 Ru1 O3 93.8(3)
O1 Ru1 O5 90.7(3)
O1 Ru1 O4 173.7(3)
N1 Ru1 O3 94.8(3)
O6 Ru1 N1 86.1(3)
O6 Ru1 O3 178.0(3)
O6 Ru1 O5 94.0(3)
O6 Ru1 O4 86.8(3)
O5 Ru1 N1 171.8(3)
O5 Ru1 O3 85.4(3)
O4 Ru1 N1 102.1(3)
O4 Ru1 O3 91.3(3)
O4 Ru1 O5 86.1(3)
C10 O2 Ru2 111.0(6)
C1 O1 Ru1 112.8(6)
C35 O7 Ru2 124.5(6)
C30 O9 Ru2 121.5(7)
C37 O8 Ru2 123.8(7)
C32 O10 Ru2 123.6(7)
C9 N2 Ru2 109.5(5)
C9 N2 C8 114.9(7)
C8 N2 Ru2 135.1(6)
C2 N1 Ru1 109.9(6)
C2 N1 C3 115.5(8)
C3 N1 Ru1 134.6(6)
C27 O6 Ru1 123.7(7)
C20 O3 Ru1 126.1(8)
C25 O5 Ru1 123.3(8)
C18 N4 C17 117.2(8)
C22 O4 Ru1 123.3(8)
C11 N3 C12 115.7(8)
N1 C2 C9 123.0(8)
N1 C2 C1 115.5(8)
C9 C2 C1 121.3(8)
N2 C9 C2 123.1(8)
N2 C9 C10 115.3(8)
C2 C9 C10 121.6(8)
N1 C3 C8 121.5(8)
N1 C3 C4 120.9(9)
C4 C3 C8 117.5(8)
O2 C10 C9 117.8(8)
O2 C10 C11 124.1(8)
C9 C10 C11 118.1(8)
N2 C8 C3 121.2(8)
N2 C8 C7 119.1(8)
C7 C8 C3 119.7(8)
N3 C11 C10 117.5(9)
N3 C11 C18 121.8(8)
C18 C11 C10 120.7(8)
O1 C1 C2 118.1(8)
O1 C1 C18 121.4(8)
C2 C1 C18 120.5(8)
N4 C18 C11 122.1(8)
N4 C18 C1 120.2(8)
C11 C18 C1 117.6(8)
C4 C5 H5 119.5
C4 C5 C6 121.0(9)
C6 C5 H5 119.5
C3 C4 H4 119.2
C5 C4 C3 121.7(10)
C5 C4 H4 119.2
C5 C6 H6 120.0
C7 C6 C5 120.1(9)
C7 C6 H6 120.0
C8 C7 H7 120.0
C6 C7 C8 120.0(9)
C6 C7 H7 120.0
O7 C35 C36 126.5(9)
O7 C35 C34 114.3(9)
C36 C35 C34 119.2(10)
N4 C17 C16 118.7(9)
N4 C17 C12 120.3(9)
C16 C17 C12 120.9(9)
O8 C37 C38 115.1(10)
O8 C37 C36 128.0(10)
C36 C37 C38 116.9(10)
C37 C38 H38A 109.5
C37 C38 H38B 109.5
C37 C38 H38C 109.5
H38A C38 H38B 109.5
H38A C38 H38C 109.5
H38B C38 H38C 109.5
C16 C15 H15 119.2
C16 C15 C14 121.7(10)
C14 C15 H15 119.2
C35 C36 H36 117.4
C37 C36 C35 125.1(10)
C37 C36 H36 117.4
O6 C27 C28 115.2(11)
O6 C27 C26 124.7(10)
C26 C27 C28 120.0(10)
C35 C34 H34A 109.5
C35 C34 H34B 109.5
C35 C34 H34C 109.5
H34A C34 H34B 109.5
H34A C34 H34C 109.5
H34B C34 H34C 109.5
O5 C25 C24 114.5(11)
O5 C25 C26 125.6(12)
C26 C25 C24 119.9(11)
C17 C16 H16 120.4
C15 C16 C17 119.2(11)
C15 C16 H16 120.4
C27 C28 H28A 109.5
C27 C28 H28B 109.5
C27 C28 H28C 109.5
H28A C28 H28B 109.5
H28A C28 H28C 109.5
H28B C28 H28C 109.5
H19A C19 H19B 109.5
H19A C19 H19C 109.5
H19B C19 H19C 109.5
C20 C19 H19A 109.5
C20 C19 H19B 109.5
C20 C19 H19C 109.5
N3 C12 C17 122.9(8)
N3 C12 C13 119.4(10)
C13 C12 C17 117.7(9)
O9 C30 C31 126.0(11)
O9 C30 C29 113.6(12)
C31 C30 C29 120.4(13)
C15 C14 H14 119.7
C13 C14 C15 120.7(10)
C13 C14 H14 119.7
O4 C22 C21 124.9(11)
O4 C22 C23 114.8(11)
C21 C22 C23 120.3(10)
C25 C24 H24A 109.5
C25 C24 H24B 109.5
C25 C24 H24C 109.5
H24A C24 H24B 109.5
H24A C24 H24C 109.5
H24B C24 H24C 109.5
C12 C13 H13 120.1
C14 C13 C12 119.7(11)
C14 C13 H13 120.1
O3 C20 C19 116.9(11)
O3 C20 C21 122.6(11)
C21 C20 C19 120.5(11)
C27 C26 C25 128.3(11)
C27 C26 H26 115.9
C25 C26 H26 115.9
C30 C31 H31 116.6
C30 C31 C32 126.8(12)
C32 C31 H31 116.6
O10 C32 C31 125.6(11)
O10 C32 C33 115.5(11)
C31 C32 C33 118.9(12)
C22 C21 C20 129.4(11)
C22 C21 H21 115.3
C20 C21 H21 115.3
C22 C23 H23A 109.5
C22 C23 H23B 109.5
C22 C23 H23C 109.5
H23A C23 H23B 109.5
H23A C23 H23C 109.5
H23B C23 H23C 109.5
C32 C33 H33A 109.5
C32 C33 H33B 109.5
C32 C33 H33C 109.5
H33A C33 H33B 109.5
H33A C33 H33C 109.5
H33B C33 H33C 109.5
Cl00 C39 Cl1 115.8(8)
Cl00 C39 H39A 108.3
Cl00 C39 H39B 108.3
Cl1 C39 H39A 108.3
Cl1 C39 H39B 108.3
H39A C39 H39B 107.4
C30 C29 H29A 109.5
C30 C29 H29B 109.5
C30 C29 H29C 109.5
H29A C29 H29B 109.5
H29A C29 H29C 109.5
H29B C29 H29C 109.5

loop_
_geom_bond_atom_site_label_1
_geom_bond_atom_site_label_2
_geom_bond_distance
Ru2 O2 2.001(6)
Ru2 O7 2.031(6)
Ru2 O9 2.014(6)
Ru2 O8 2.033(6)
Ru2 O10 2.009(7)
Ru2 N2 2.003(7)
Ru1 O1 1.977(6)
Ru1 N1 2.032(8)
Ru1 O6 1.985(7)
Ru1 O3 2.033(7)
Ru1 O5 2.030(7)
Ru1 O4 2.016(7)
Cl00 C39 1.691(15)
Cl1 C39 1.710(15)
O2 C10 1.291(11)
O1 C1 1.296(11)
O7 C35 1.267(12)
O9 C30 1.274(13)
O8 C37 1.256(12)
O10 C32 1.248(13)
N2 C9 1.366(11)
N2 C8 1.394(10)
N1 C2 1.354(10)
N1 C3 1.390(11)
O6 C27 1.293(12)
O3 C20 1.280(13)
O5 C25 1.236(12)
N4 C18 1.318(11)
N4 C17 1.371(11)
O4 C22 1.311(12)
N3 C11 1.339(11)
N3 C12 1.359(12)
C2 C9 1.384(12)
C2 C1 1.413(12)
C9 C10 1.435(12)
C3 C8 1.419(13)
C3 C4 1.409(12)
C10 C11 1.461(13)
C8 C7 1.413(12)
C11 C18 1.448(13)
C1 C18 1.460(12)
C5 H5 0.9300
C5 C4 1.334(13)
C5 C6 1.401(14)
C4 H4 0.9300
C6 H6 0.9300
C6 C7 1.359(13)
C7 H7 0.9300
C35 C36 1.407(14)
C35 C34 1.531(14)
C17 C16 1.410(13)
C17 C12 1.423(14)
C37 C38 1.508(14)
C37 C36 1.395(15)
C38 H38A 0.9600
C38 H38B 0.9600
C38 H38C 0.9600
C15 H15 0.9300
C15 C16 1.347(14)
C15 C14 1.395(16)
C36 H36 0.9300
C27 C28 1.503(15)
C27 C26 1.389(16)
C34 H34A 0.9600
C34 H34B 0.9600
C34 H34C 0.9600
C25 C24 1.507(16)
C25 C26 1.421(16)
C16 H16 0.9300
C28 H28A 0.9600
C28 H28B 0.9600
C28 H28C 0.9600
C19 H19A 0.9600
C19 H19B 0.9600
C19 H19C 0.9600
C19 C20 1.491(15)
C12 C13 1.419(13)
C30 C31 1.399(17)
C30 C29 1.521(17)
C14 H14 0.9300
C14 C13 1.383(14)
C22 C21 1.383(16)
C22 C23 1.495(15)
C24 H24A 0.9600
C24 H24B 0.9600
C24 H24C 0.9600
C13 H13 0.9300
C20 C21 1.398(16)
C26 H26 0.9300
C31 H31 0.9300
C31 C32 1.416(17)
C32 C33 1.494(15)
C21 H21 0.9300
C23 H23A 0.9600
C23 H23B 0.9600
C23 H23C 0.9600
C33 H33A 0.9600
C33 H33B 0.9600
C33 H33C 0.9600
C39 H39A 0.9700
C39 H39B 0.9700
C29 H29A 0.9600
C29 H29B 0.9600
C29 H29C 0.9600

loop_
_geom_torsion_atom_site_label_1
_geom_torsion_atom_site_label_2
_geom_torsion_atom_site_label_3
_geom_torsion_atom_site_label_4
_geom_torsion
Ru2 O2 C10 C9 -16.0(9)
Ru2 O2 C10 C11 167.0(7)
Ru2 O7 C35 C36 1.4(15)
Ru2 O7 C35 C34 -177.7(7)
Ru2 O9 C30 C31 18.3(17)
Ru2 O9 C30 C29 -162.7(10)
Ru2 O8 C37 C38 178.8(7)
Ru2 O8 C37 C36 2.2(16)
Ru2 O10 C32 C31 -7.3(15)
Ru2 O10 C32 C33 173.4(7)
Ru2 N2 C9 C2 -165.0(7)
Ru2 N2 C9 C10 15.2(9)
Ru2 N2 C8 C3 162.3(7)
Ru2 N2 C8 C7 -16.1(13)
Ru1 O1 C1 C2 10.2(10)
Ru1 O1 C1 C18 -170.5(6)
Ru1 N1 C2 C9 171.5(7)
Ru1 N1 C2 C1 -12.9(9)
Ru1 N1 C3 C8 -171.0(7)
Ru1 N1 C3 C4 9.3(14)
Ru1 O6 C27 C28 178.2(7)
Ru1 O6 C27 C26 1.9(15)
Ru1 O3 C20 C19 173.9(7)
Ru1 O3 C20 C21 -7.6(14)
Ru1 O5 C25 C24 176.2(8)
Ru1 O5 C25 C26 -5.9(18)
Ru1 O4 C22 C21 13.0(14)
Ru1 O4 C22 C23 -168.9(8)
O2 C10 C11 N3 -5.0(13)
O2 C10 C11 C18 175.8(8)
O1 C1 C18 N4 1.8(13)
O1 C1 C18 C11 178.8(8)
O7 C35 C36 C37 3.4(19)
O9 C30 C31 C32 -5(2)
O8 C37 C36 C35 -5.5(19)
N2 C9 C10 O2 0.4(11)
N2 C9 C10 C11 177.6(7)
N2 C8 C7 C6 178.9(8)
N1 C2 C9 N2 -0.9(13)
N1 C2 C9 C10 178.9(8)
N1 C2 C1 O1 2.2(12)
N1 C2 C1 C18 -177.1(8)
N1 C3 C8 N2 1.5(14)
N1 C3 C8 C7 179.9(8)
N1 C3 C4 C5 -179.7(9)
O6 C27 C26 C25 3(2)
O3 C20 C21 C22 -2.3(19)
O5 C25 C26 C27 -1(2)
N4 C17 C16 C15 175.6(9)
N4 C17 C12 N3 1.4(14)
N4 C17 C12 C13 -177.9(8)
O4 C22 C21 C20 -1(2)
N3 C11 C18 N4 0.9(14)
N3 C11 C18 C1 -176.0(8)
N3 C12 C13 C14 -176.8(9)
C2 N1 C3 C8 5.4(12)
C2 N1 C3 C4 -174.3(8)
C2 C9 C10 O2 -179.4(8)
C2 C9 C10 C11 -2.2(12)
C2 C1 C18 N4 -178.9(8)
C2 C1 C18 C11 -1.9(12)
C9 N2 C8 C3 -7.9(12)
C9 N2 C8 C7 173.7(8)
C9 C2 C1 O1 178.0(8)
C9 C2 C1 C18 -1.4(13)
C9 C10 C11 N3 178.0(8)
C9 C10 C11 C18 -1.2(12)
C3 N1 C2 C9 -5.8(12)
C3 N1 C2 C1 169.8(8)
C3 C8 C7 C6 0.4(14)
C10 C11 C18 N4 -180.0(8)
C10 C11 C18 C1 3.1(12)
C8 N2 C9 C2 7.7(12)
C8 N2 C9 C10 -172.1(7)
C8 C3 C4 C5 0.6(14)
C11 N3 C12 C17 -2.4(13)
C11 N3 C12 C13 176.9(8)
C1 C2 C9 N2 -176.3(8)
C1 C2 C9 C10 3.5(13)
C18 N4 C17 C16 -176.0(8)
C18 N4 C17 C12 0.9(13)
C5 C6 C7 C8 -0.6(14)
C4 C3 C8 N2 -178.8(8)
C4 C3 C8 C7 -0.4(13)
C4 C5 C6 C7 0.8(15)
C6 C5 C4 C3 -0.8(15)
C17 N4 C18 C11 -2.0(13)
C17 N4 C18 C1 174.8(8)
C17 C12 C13 C14 2.5(14)
C38 C37 C36 C35 177.9(11)
C15 C14 C13 C12 -1.6(15)
C34 C35 C36 C37 -177.5(11)
C16 C17 C12 N3 178.2(9)
C16 C17 C12 C13 -1.1(14)
C16 C15 C14 C13 -0.9(16)
C28 C27 C26 C25 -173.1(12)
C19 C20 C21 C22 176.1(11)
C12 N3 C11 C10 -177.8(8)
C12 N3 C11 C18 1.3(13)
C12 C17 C16 C15 -1.2(14)
C30 C31 C32 O10 -1(2)
C30 C31 C32 C33 178.1(12)
C14 C15 C16 C17 2.3(15)
C24 C25 C26 C27 177.2(12)
C23 C22 C21 C20 -178.9(11)
C29 C30 C31 C32 175.8(13)
